data_4070954
loop_
_publ_author_name
'Hadzovic, Alen'
'Song, Datong'

_publ_section_title
;
 Synthesis, Characterization, and Reactivity of a Versatile Dinuclear
 Palladium \b-Diiminate Complex
;
_journal_issue 6
_journal_name_full Organometallics
_journal_page_first 1290
_journal_paper_doi 10.1021/om701147k
_journal_volume 27
_journal_year 2008
_chemical_formula_moiety 'C104 H96 Cl8 Cu6 N12 Pd2'
_chemical_formula_sum 'C104 H96 Cl8 Cu6 N12 Pd2'
_chemical_formula_weight 2391.57
_chemical_name_systematic
; 
 ? 
;
_space_group_IT_number 2
_symmetry_cell_setting triclinic
_symmetry_space_group_name_Hall '-P 1'
_symmetry_space_group_name_H-M 'P -1'
_atom_sites_solution_hydrogens geom
_atom_sites_solution_primary direct
_atom_sites_solution_secondary difmap
_audit_creation_method SHELXL-97
_cell_angle_alpha 86.249(1)
_cell_angle_beta 85.637(2)
_cell_angle_gamma 87.367(2)
_cell_formula_units_Z 2
_cell_length_a 12.6173(3)
_cell_length_b 19.6119(8)
_cell_length_c 20.1906(8)
_cell_measurement_reflns_used 49342
_cell_measurement_temperature 150(2)
_cell_measurement_theta_max 27.58
_cell_measurement_theta_min 3.00
_cell_volume 4966.8(3)
_computing_structure_refinement 'SHELXL-97 (Sheldrick, 1997)'
_computing_structure_solution 'SHELXS-97 (Sheldrick, 1990)'
_diffrn_ambient_temperature 150(2)
_diffrn_measured_fraction_theta_full 0.976
_diffrn_measured_fraction_theta_max 0.976
_diffrn_radiation_monochromator graphite
_diffrn_radiation_source 'fine-focus sealed tube'
_diffrn_radiation_type MoK\a
_diffrn_radiation_wavelength 0.71073
_diffrn_reflns_av_R_equivalents 0.1002
_diffrn_reflns_av_sigmaI/netI 0.1163
_diffrn_reflns_limit_h_max 16
_diffrn_reflns_limit_h_min -16
_diffrn_reflns_limit_k_max 25
_diffrn_reflns_limit_k_min -25
_diffrn_reflns_limit_l_max 26
_diffrn_reflns_limit_l_min -23
_diffrn_reflns_number 49342
_diffrn_reflns_theta_full 27.58
_diffrn_reflns_theta_max 27.58
_diffrn_reflns_theta_min 3.00
_exptl_absorpt_coefficient_mu 1.881
_exptl_absorpt_correction_T_max 0.960
_exptl_absorpt_correction_T_min 0.610
_exptl_absorpt_correction_type multi-scan
_exptl_absorpt_process_details
;
multi-scan from symmetry-related measurements 
 Sortav (Blessing 1995)
;
_exptl_crystal_colour red
_exptl_crystal_density_diffrn 1.599
_exptl_crystal_density_method 'not measured'
_exptl_crystal_description needle
_exptl_crystal_F_000 2412
_exptl_crystal_size_max 0.20
_exptl_crystal_size_mid 0.20
_exptl_crystal_size_min 0.08
_refine_diff_density_max 0.766
_refine_diff_density_min -0.682
_refine_diff_density_rms 0.111
_refine_ls_extinction_method none
_refine_ls_goodness_of_fit_ref 1.004
_refine_ls_hydrogen_treatment mixed
_refine_ls_matrix_type full
_refine_ls_number_parameters 1205
_refine_ls_number_reflns 22458
_refine_ls_number_restraints 0
_refine_ls_restrained_S_all 1.004
_refine_ls_R_factor_all 0.1263
_refine_ls_R_factor_gt 0.0621
_refine_ls_shift/su_max 0.007
_refine_ls_shift/su_mean 0.000
_refine_ls_structure_factor_coef Fsqd
_refine_ls_weighting_details 'calc w=1/[\s^2^(Fo^2^)+(0.0668P)^2^+0.0000P] where P=(Fo^2^+2Fc^2^)/3'
_refine_ls_weighting_scheme calc
_refine_ls_wR_factor_gt 0.1382
_refine_ls_wR_factor_ref 0.1681
_reflns_number_gt 12618
_reflns_number_total 22458
_reflns_threshold_expression >2sigma(I)
_cod_data_source_file om701147k-file002.cif
_cod_data_source_block Complex6
_cod_depositor_comments
;
The following automatic conversions were performed:

'_symmetry_cell_setting' value 'Triclinic' changed to 'triclinic'
according to /home/saulius/struct/CIF-dictionaries/cif_core.dic
dictionary named 'cif_core.dic' version 2.4.1 from 2010-06-29.

Automatic conversion script
Id: cif_fix_values 1715 2011-07-08 13:25:40Z adriana 
;
_cod_database_code 4070954

loop_
_symmetry_equiv_pos_as_xyz
'x, y, z'
'-x, -y, -z'

loop_
_atom_site_label
_atom_site_type_symbol
_atom_site_fract_x
_atom_site_fract_y
_atom_site_fract_z
_atom_site_U_iso_or_equiv
_atom_site_adp_type
_atom_site_occupancy
_atom_site_symmetry_multiplicity
_atom_site_calc_flag
_atom_site_refinement_flags
Pd1 Pd 0.72454(3) -0.28874(2) 0.29323(2) 0.03813(12) Uani 1 1 d .
Pd2 Pd -0.04522(3) 0.19356(2) 0.20286(2) 0.03610(11) Uani 1 1 d .
Cu1 Cu 0.82113(5) -0.40001(4) 0.43125(4) 0.04919(19) Uani 1 1 d .
Cu2 Cu 0.91165(5) -0.42220(4) 0.55683(4) 0.0517(2) Uani 1 1 d .
Cu3 Cu 0.85907(6) -0.54546(4) 0.46393(4) 0.0608(2) Uani 1 1 d .
Cu4 Cu 0.15595(5) 0.04194(4) 0.11574(4) 0.0550(2) Uani 1 1 d .
Cu5 Cu 0.04791(6) -0.09344(4) 0.12976(4) 0.0636(2) Uani 1 1 d .
Cu6 Cu 0.09936(6) 0.05455(5) -0.01760(5) 0.0706(2) Uani 1 1 d .
Cl1 Cl 0.79169(11) -0.33827(8) 0.52097(8) 0.0543(4) Uani 1 1 d .
Cl2 Cl 0.72650(11) -0.48855(7) 0.40792(8) 0.0515(4) Uani 1 1 d .
Cl3 Cl 0.85885(11) -0.52889(8) 0.57326(8) 0.0598(4) Uani 1 1 d .
Cl4 Cl 1.05133(12) -0.37120(9) 0.59073(11) 0.0748(5) Uani 1 1 d .
Cl5 Cl 0.26355(11) 0.02697(8) 0.01783(8) 0.0569(4) Uani 1 1 d .
Cl6 Cl 0.15964(12) -0.05528(9) 0.19139(8) 0.0636(4) Uani 1 1 d .
Cl7 Cl -0.02447(10) 0.03432(8) 0.08275(8) 0.0535(4) Uani 1 1 d .
Cl8 Cl -0.05395(13) -0.15456(9) 0.07992(9) 0.0707(5) Uani 1 1 d .
N1 N 0.8469(3) -0.2509(2) 0.3371(2) 0.0387(10) Uani 1 1 d .
N2 N 0.8194(3) -0.3688(2) 0.2650(2) 0.0413(11) Uani 1 1 d .
N3 N 0.5927(3) -0.3317(2) 0.2627(2) 0.0407(11) Uani 1 1 d .
N4 N 0.4584(3) -0.3988(2) 0.2831(2) 0.0444(11) Uani 1 1 d .
N5 N 0.6232(3) -0.2072(2) 0.3149(2) 0.0368(10) Uani 1 1 d .
N6 N 0.5408(3) -0.1074(2) 0.2974(2) 0.0371(10) Uani 1 1 d .
N7 N 0.0785(3) 0.1530(2) 0.2526(2) 0.0351(10) Uani 1 1 d .
N8 N 0.0598(3) 0.2244(2) 0.1277(2) 0.0363(10) Uani 1 1 d .
N9 N -0.1625(3) 0.2208(2) 0.1406(2) 0.0364(10) Uani 1 1 d .
N10 N -0.2402(3) 0.2071(2) 0.0489(2) 0.0384(10) Uani 1 1 d .
N11 N -0.1613(3) 0.1793(2) 0.2813(2) 0.0370(10) Uani 1 1 d .
N12 N -0.2452(3) 0.2130(2) 0.3732(2) 0.0371(10) Uani 1 1 d .
C1 C 1.0015(4) -0.2614(3) 0.4035(3) 0.0501(15) Uani 1 1 d .
H1A H 0.9683 -0.2234 0.4278 0.075 Uiso 1 1 calc R
H1B H 1.0606 -0.2447 0.3734 0.075 Uiso 1 1 calc R
H1C H 1.0284 -0.2968 0.4351 0.075 Uiso 1 1 calc R
C1S C 0.7758(6) -0.4200(5) 0.7441(6) 0.097(3) Uani 1 1 d .
H1SA H 0.8112 -0.4521 0.7159 0.116 Uiso 1 1 calc R
C2 C 0.9201(4) -0.2910(3) 0.3636(3) 0.0447(13) Uani 1 1 d .
C2S C 0.7568(6) -0.3542(5) 0.7204(5) 0.091(3) Uani 1 1 d .
H2SA H 0.7792 -0.3409 0.6756 0.109 Uiso 1 1 calc R
C3 C 0.9315(5) -0.3624(3) 0.3543(3) 0.0479(15) Uani 1 1 d .
H37 H 0.979(5) -0.375(3) 0.369(3) 0.07(2) Uiso 1 1 d .
C3S C 0.7070(6) -0.3077(6) 0.7593(6) 0.103(3) Uani 1 1 d .
H3SA H 0.6938 -0.2620 0.7422 0.124 Uiso 1 1 calc R
C4 C 0.8971(4) -0.3943(3) 0.2997(3) 0.0420(13) Uani 1 1 d .
C4S C 0.6766(7) -0.3264(9) 0.8218(7) 0.134(5) Uani 1 1 d .
H4SA H 0.6430 -0.2929 0.8491 0.161 Uiso 1 1 calc R
C5 C 0.9562(4) -0.4601(3) 0.2811(3) 0.0511(15) Uani 1 1 d .
H5A H 0.9792 -0.4569 0.2336 0.077 Uiso 1 1 calc R
H5B H 0.9090 -0.4985 0.2906 0.077 Uiso 1 1 calc R
H5C H 1.0186 -0.4677 0.3072 0.077 Uiso 1 1 calc R
C5S C 0.6911(10) -0.3919(11) 0.8494(6) 0.160(8) Uani 1 1 d .
H5SA H 0.6667 -0.4044 0.8941 0.192 Uiso 1 1 calc R
C6 C 0.8437(4) -0.1790(3) 0.3434(3) 0.0408(13) Uani 1 1 d .
C6S C 0.7443(9) -0.4396(7) 0.8075(7) 0.129(4) Uani 1 1 d .
H6SA H 0.7579 -0.4854 0.8241 0.155 Uiso 1 1 calc R
C7 C 0.8903(4) -0.1369(3) 0.2933(3) 0.0464(14) Uani 1 1 d .
H7A H 0.9300 -0.1563 0.2567 0.056 Uiso 1 1 calc R
C8 C 0.8797(4) -0.0668(3) 0.2958(3) 0.0567(16) Uani 1 1 d .
H8A H 0.9125 -0.0382 0.2611 0.068 Uiso 1 1 calc R
C9 C 0.8215(4) -0.0380(3) 0.3485(3) 0.0544(16) Uani 1 1 d .
H9A H 0.8129 0.0103 0.3499 0.065 Uiso 1 1 calc R
C10 C 0.7765(4) -0.0799(3) 0.3983(3) 0.0514(15) Uani 1 1 d .
H10A H 0.7364 -0.0602 0.4345 0.062 Uiso 1 1 calc R
C11 C 0.7878(4) -0.1500(3) 0.3976(3) 0.0430(13) Uani 1 1 d .
H11A H 0.7577 -0.1783 0.4335 0.052 Uiso 1 1 calc R
C12 C 0.7970(4) -0.3990(3) 0.2050(3) 0.0405(13) Uani 1 1 d .
C13 C 0.8221(4) -0.3655(3) 0.1438(3) 0.0429(13) Uani 1 1 d .
H13A H 0.8532 -0.3221 0.1417 0.052 Uiso 1 1 calc R
C14 C 0.8023(4) -0.3945(3) 0.0859(3) 0.0483(14) Uani 1 1 d .
H14A H 0.8206 -0.3715 0.0440 0.058 Uiso 1 1 calc R
C15 C 0.7554(4) -0.4576(3) 0.0892(3) 0.0511(15) Uani 1 1 d .
H15A H 0.7420 -0.4781 0.0494 0.061 Uiso 1 1 calc R
C16 C 0.7289(4) -0.4897(3) 0.1493(3) 0.0537(16) Uani 1 1 d .
H16A H 0.6965 -0.5327 0.1515 0.064 Uiso 1 1 calc R
C17 C 0.7485(4) -0.4603(3) 0.2073(3) 0.0450(13) Uani 1 1 d .
H17A H 0.7283 -0.4829 0.2492 0.054 Uiso 1 1 calc R
C18 C 0.5582(4) -0.3874(3) 0.2968(3) 0.0450(14) Uani 1 1 d .
H18A H 0.5985 -0.4153 0.3268 0.054 Uiso 1 1 calc R
C19 C 0.4262(4) -0.3471(3) 0.2384(3) 0.0467(14) Uani 1 1 d .
C20 C 0.5100(4) -0.3044(3) 0.2259(3) 0.0400(13) Uani 1 1 d .
C21 C 0.3192(4) -0.3420(3) 0.2126(3) 0.0509(15) Uani 1 1 d .
C22 C 0.3101(5) -0.3440(4) 0.1459(4) 0.071(2) Uani 1 1 d .
H22A H 0.3718 -0.3544 0.1178 0.085 Uiso 1 1 calc R
C23 C 0.2134(5) -0.3314(4) 0.1178(4) 0.084(2) Uani 1 1 d .
H23A H 0.2092 -0.3306 0.0710 0.100 Uiso 1 1 calc R
C24 C 0.1235(5) -0.3199(5) 0.1598(4) 0.089(3) Uani 1 1 d .
H24A H 0.0561 -0.3126 0.1419 0.106 Uiso 1 1 calc R
C25 C 0.1310(5) -0.3191(5) 0.2255(4) 0.089(3) Uani 1 1 d .
H25A H 0.0690 -0.3102 0.2538 0.106 Uiso 1 1 calc R
C26 C 0.2280(5) -0.3309(4) 0.2526(4) 0.076(2) Uani 1 1 d .
H26A H 0.2315 -0.3314 0.2995 0.091 Uiso 1 1 calc R
C27 C 0.5180(4) -0.2422(3) 0.1829(3) 0.0420(13) Uani 1 1 d .
C28 C 0.6140(4) -0.2262(3) 0.1468(3) 0.0462(14) Uani 1 1 d .
H28A H 0.6745 -0.2565 0.1504 0.055 Uiso 1 1 calc R
C29 C 0.6220(4) -0.1671(3) 0.1059(3) 0.0499(15) Uani 1 1 d .
H29A H 0.6880 -0.1565 0.0826 0.060 Uiso 1 1 calc R
C30 C 0.5332(5) -0.1230(3) 0.0989(3) 0.0563(16) Uani 1 1 d .
H30A H 0.5385 -0.0828 0.0701 0.068 Uiso 1 1 calc R
C31 C 0.4384(5) -0.1376(3) 0.1333(3) 0.0551(16) Uani 1 1 d .
H31A H 0.3778 -0.1076 0.1283 0.066 Uiso 1 1 calc R
C32 C 0.4310(4) -0.1970(3) 0.1760(3) 0.0482(14) Uani 1 1 d .
H32A H 0.3654 -0.2063 0.2005 0.058 Uiso 1 1 calc R
C33 C 0.3995(4) -0.4582(3) 0.3094(3) 0.0570(16) Uani 1 1 d .
H33A H 0.4420 -0.4858 0.3407 0.085 Uiso 1 1 calc R
H33B H 0.3845 -0.4858 0.2727 0.085 Uiso 1 1 calc R
H33C H 0.3324 -0.4429 0.3325 0.085 Uiso 1 1 calc R
C34 C 0.6272(4) -0.1481(3) 0.2811(3) 0.0370(12) Uani 1 1 d .
H34A H 0.6833 -0.1354 0.2493 0.044 Uiso 1 1 calc R
C35 C 0.5292(3) -0.2062(3) 0.3561(3) 0.0366(12) Uani 1 1 d .
C36 C 0.4780(4) -0.1437(3) 0.3436(3) 0.0383(12) Uani 1 1 d .
C37 C 0.4914(4) -0.2658(3) 0.3976(3) 0.0362(12) Uani 1 1 d .
C38 C 0.5592(4) -0.3051(3) 0.4374(3) 0.0453(13) Uani 1 1 d .
H38A H 0.6309 -0.2928 0.4388 0.054 Uiso 1 1 calc R
C39 C 0.5225(5) -0.3616(3) 0.4748(3) 0.0554(16) Uani 1 1 d .
H39A H 0.5698 -0.3887 0.5012 0.066 Uiso 1 1 calc R
C40 C 0.4183(5) -0.3794(3) 0.4745(3) 0.0514(15) Uani 1 1 d .
H40A H 0.3939 -0.4187 0.5001 0.062 Uiso 1 1 calc R
C41 C 0.3495(4) -0.3396(3) 0.4368(3) 0.0492(15) Uani 1 1 d .
H41A H 0.2771 -0.3510 0.4375 0.059 Uiso 1 1 calc R
C42 C 0.3847(4) -0.2833(3) 0.3980(3) 0.0429(13) Uani 1 1 d .
H42A H 0.3370 -0.2565 0.3718 0.051 Uiso 1 1 calc R
C43 C 0.3782(4) -0.1145(3) 0.3777(3) 0.0427(13) Uani 1 1 d .
C44 C 0.3713(4) -0.1056(3) 0.4446(3) 0.0455(14) Uani 1 1 d .
H44A H 0.4299 -0.1190 0.4701 0.055 Uiso 1 1 calc R
C45 C 0.2790(5) -0.0770(3) 0.4754(3) 0.0586(17) Uani 1 1 d .
H45A H 0.2741 -0.0707 0.5217 0.070 Uiso 1 1 calc R
C46 C 0.1955(5) -0.0582(3) 0.4379(3) 0.0592(17) Uani 1 1 d .
H46A H 0.1327 -0.0383 0.4589 0.071 Uiso 1 1 calc R
C47 C 0.1998(4) -0.0674(3) 0.3706(4) 0.0618(18) Uani 1 1 d .
H47A H 0.1406 -0.0545 0.3454 0.074 Uiso 1 1 calc R
C48 C 0.2926(4) -0.0959(3) 0.3406(3) 0.0486(14) Uani 1 1 d .
H48A H 0.2974 -0.1026 0.2942 0.058 Uiso 1 1 calc R
C49 C 0.5195(4) -0.0388(3) 0.2676(3) 0.0435(13) Uani 1 1 d .
H49A H 0.4804 -0.0109 0.3007 0.065 Uiso 1 1 calc R
H49B H 0.4769 -0.0415 0.2294 0.065 Uiso 1 1 calc R
H49C H 0.5870 -0.0178 0.2529 0.065 Uiso 1 1 calc R
C50 C 0.2506(4) 0.0910(3) 0.2625(3) 0.0465(14) Uani 1 1 d .
H50A H 0.2167 0.0553 0.2919 0.070 Uiso 1 1 calc R
H50B H 0.2833 0.1231 0.2893 0.070 Uiso 1 1 calc R
H50C H 0.3055 0.0700 0.2325 0.070 Uiso 1 1 calc R
C51 C 0.1681(4) 0.1289(3) 0.2223(3) 0.0396(12) Uani 1 1 d .
C52 C 0.1944(4) 0.1396(3) 0.1538(3) 0.0425(14) Uani 1 1 d .
H52 H 0.263(4) 0.129(3) 0.144(2) 0.039(14) Uiso 1 1 d .
C53 C 0.1512(4) 0.1939(3) 0.1122(3) 0.0387(12) Uani 1 1 d .
C54 C 0.2196(4) 0.2190(3) 0.0518(3) 0.0476(14) Uani 1 1 d .
H54A H 0.1810 0.2161 0.0119 0.071 Uiso 1 1 calc R
H54B H 0.2855 0.1906 0.0481 0.071 Uiso 1 1 calc R
H54C H 0.2368 0.2667 0.0563 0.071 Uiso 1 1 calc R
C55 C 0.0660(4) 0.1436(3) 0.3234(3) 0.0385(12) Uani 1 1 d .
C56 C 0.0171(4) 0.0856(3) 0.3518(3) 0.0381(12) Uani 1 1 d .
H56A H -0.0036 0.0518 0.3243 0.046 Uiso 1 1 calc R
C57 C -0.0014(4) 0.0772(3) 0.4204(3) 0.0459(14) Uani 1 1 d .
H57A H -0.0357 0.0379 0.4398 0.055 Uiso 1 1 calc R
C58 C 0.0298(4) 0.1260(3) 0.4609(3) 0.0493(14) Uani 1 1 d .
H58A H 0.0166 0.1203 0.5079 0.059 Uiso 1 1 calc R
C59 C 0.0806(4) 0.1833(3) 0.4323(3) 0.0509(15) Uani 1 1 d .
H59A H 0.1039 0.2166 0.4595 0.061 Uiso 1 1 calc R
C60 C 0.0970(4) 0.1916(3) 0.3631(3) 0.0447(14) Uani 1 1 d .
H60A H 0.1302 0.2313 0.3434 0.054 Uiso 1 1 calc R
C61 C 0.0333(4) 0.2911(3) 0.0986(3) 0.0407(13) Uani 1 1 d .
C62 C 0.0385(4) 0.3463(3) 0.1369(3) 0.0483(15) Uani 1 1 d .
H62A H 0.0653 0.3400 0.1797 0.058 Uiso 1 1 calc R
C63 C 0.0046(5) 0.4114(3) 0.1132(4) 0.0663(19) Uani 1 1 d .
H63A H 0.0077 0.4494 0.1398 0.080 Uiso 1 1 calc R
C64 C -0.0332(5) 0.4199(4) 0.0514(4) 0.065(2) Uani 1 1 d .
H64A H -0.0572 0.4641 0.0354 0.078 Uiso 1 1 calc R
C65 C -0.0369(4) 0.3661(4) 0.0122(4) 0.0585(17) Uani 1 1 d .
H65A H -0.0615 0.3732 -0.0311 0.070 Uiso 1 1 calc R
C66 C -0.0047(4) 0.3010(3) 0.0356(3) 0.0513(15) Uani 1 1 d .
H66A H -0.0085 0.2633 0.0087 0.062 Uiso 1 1 calc R
C67 C -0.1610(4) 0.1856(3) 0.0869(3) 0.0402(13) Uani 1 1 d .
H67A H -0.1104 0.1498 0.0766 0.048 Uiso 1 1 calc R
C68 C -0.2963(4) 0.2597(3) 0.0804(3) 0.0391(12) Uani 1 1 d .
C69 C -0.2491(3) 0.2676(3) 0.1378(3) 0.0367(12) Uani 1 1 d .
C70 C -0.3790(4) 0.3031(3) 0.0465(3) 0.0445(13) Uani 1 1 d .
C71 C -0.3634(4) 0.3727(3) 0.0382(3) 0.0551(16) Uani 1 1 d .
H71A H -0.3035 0.3911 0.0554 0.066 Uiso 1 1 calc R
C72 C -0.4355(5) 0.4159(3) 0.0048(4) 0.072(2) Uani 1 1 d .
H72A H -0.4248 0.4636 -0.0013 0.086 Uiso 1 1 calc R
C73 C -0.5221(5) 0.3885(3) -0.0193(3) 0.0615(18) Uani 1 1 d .
H73A H -0.5715 0.4179 -0.0419 0.074 Uiso 1 1 calc R
C74 C -0.5390(4) 0.3204(4) -0.0116(3) 0.0552(16) Uani 1 1 d .
H74A H -0.5992 0.3026 -0.0289 0.066 Uiso 1 1 calc R
C75 C -0.4670(4) 0.2765(3) 0.0221(3) 0.0506(15) Uani 1 1 d .
H75A H -0.4786 0.2289 0.0280 0.061 Uiso 1 1 calc R
C76 C -0.2871(4) 0.3111(3) 0.1925(3) 0.0373(12) Uani 1 1 d .
C77 C -0.2163(4) 0.3375(3) 0.2340(3) 0.0381(12) Uani 1 1 d .
H77A H -0.1418 0.3300 0.2253 0.046 Uiso 1 1 calc R
C78 C -0.2550(4) 0.3744(3) 0.2874(3) 0.0431(13) Uani 1 1 d .
H78A H -0.2068 0.3910 0.3159 0.052 Uiso 1 1 calc R
C79 C -0.3627(4) 0.3873(3) 0.2996(3) 0.0498(14) Uani 1 1 d .
H79A H -0.3889 0.4133 0.3359 0.060 Uiso 1 1 calc R
C80 C -0.4330(4) 0.3620(3) 0.2582(3) 0.0494(15) Uani 1 1 d .
H80A H -0.5074 0.3710 0.2661 0.059 Uiso 1 1 calc R
C81 C -0.3956(4) 0.3240(3) 0.2061(3) 0.0419(13) Uani 1 1 d .
H81A H -0.4446 0.3062 0.1789 0.050 Uiso 1 1 calc R
C82 C -0.2594(4) 0.1757(3) -0.0124(3) 0.0532(15) Uani 1 1 d .
H82A H -0.1922 0.1563 -0.0321 0.080 Uiso 1 1 calc R
H82B H -0.2889 0.2104 -0.0438 0.080 Uiso 1 1 calc R
H82C H -0.3099 0.1393 -0.0024 0.080 Uiso 1 1 calc R
C83 C -0.1553(4) 0.2138(3) 0.3342(3) 0.0394(13) Uani 1 1 d .
H83A H -0.0940 0.2368 0.3436 0.047 Uiso 1 1 calc R
C84 C -0.3163(4) 0.1764(3) 0.3423(3) 0.0381(12) Uani 1 1 d .
C85 C -0.2649(4) 0.1560(3) 0.2840(3) 0.0359(12) Uani 1 1 d .
C86 C -0.4253(4) 0.1622(3) 0.3722(3) 0.0405(13) Uani 1 1 d .
C87 C -0.4557(4) 0.0954(3) 0.3836(3) 0.0435(13) Uani 1 1 d .
H87A H -0.4064 0.0589 0.3731 0.052 Uiso 1 1 calc R
C88 C -0.5570(4) 0.0811(3) 0.4104(3) 0.0509(15) Uani 1 1 d .
H88A H -0.5775 0.0350 0.4176 0.061 Uiso 1 1 calc R
C89 C -0.6284(4) 0.1338(4) 0.4265(3) 0.0563(17) Uani 1 1 d .
H89A H -0.6983 0.1239 0.4443 0.068 Uiso 1 1 calc R
C90 C -0.5992(4) 0.2005(4) 0.4171(3) 0.0582(17) Uani 1 1 d .
H90A H -0.6484 0.2363 0.4296 0.070 Uiso 1 1 calc R
C91 C -0.4984(4) 0.2161(3) 0.3894(3) 0.0498(15) Uani 1 1 d .
H91A H -0.4788 0.2623 0.3821 0.060 Uiso 1 1 calc R
C92 C -0.3102(4) 0.1221(3) 0.2311(3) 0.0389(12) Uani 1 1 d .
C93 C -0.4138(4) 0.1407(3) 0.2137(3) 0.0453(14) Uani 1 1 d .
H93A H -0.4550 0.1740 0.2376 0.054 Uiso 1 1 calc R
C94 C -0.4562(5) 0.1109(3) 0.1620(3) 0.0553(16) Uani 1 1 d .
H94A H -0.5269 0.1233 0.1513 0.066 Uiso 1 1 calc R
C95 C -0.3971(5) 0.0633(3) 0.1259(3) 0.0588(17) Uani 1 1 d .
H95A H -0.4261 0.0438 0.0897 0.071 Uiso 1 1 calc R
C96 C -0.2967(5) 0.0444(3) 0.1424(3) 0.0528(15) Uani 1 1 d .
H96A H -0.2564 0.0111 0.1180 0.063 Uiso 1 1 calc R
C97 C -0.2523(4) 0.0735(3) 0.1948(3) 0.0463(14) Uani 1 1 d .
H97A H -0.1821 0.0599 0.2055 0.056 Uiso 1 1 calc R
C98 C -0.2624(4) 0.2473(3) 0.4354(3) 0.0474(14) Uani 1 1 d .
H98A H -0.1936 0.2538 0.4531 0.071 Uiso 1 1 calc R
H98B H -0.3062 0.2192 0.4677 0.071 Uiso 1 1 calc R
H98C H -0.2988 0.2919 0.4270 0.071 Uiso 1 1 calc R

loop_
_atom_site_aniso_label
_atom_site_aniso_U_11
_atom_site_aniso_U_22
_atom_site_aniso_U_33
_atom_site_aniso_U_23
_atom_site_aniso_U_13
_atom_site_aniso_U_12
Pd1 0.0372(2) 0.0348(2) 0.0433(3) -0.00998(19) -0.00223(17) -0.00093(16)
Pd2 0.0342(2) 0.0364(2) 0.0373(2) -0.00519(18) 0.00081(16) 0.00060(16)
Cu1 0.0563(4) 0.0417(4) 0.0509(5) -0.0084(3) -0.0094(3) 0.0009(3)
Cu2 0.0538(4) 0.0492(5) 0.0535(5) -0.0098(4) -0.0056(3) -0.0040(3)
Cu3 0.0600(4) 0.0491(5) 0.0744(6) -0.0002(4) -0.0113(4) -0.0103(3)
Cu4 0.0589(4) 0.0535(5) 0.0525(5) -0.0083(4) 0.0004(3) 0.0001(3)
Cu5 0.0636(5) 0.0712(6) 0.0575(5) -0.0162(4) -0.0008(4) -0.0074(4)
Cu6 0.0715(5) 0.0698(6) 0.0705(6) -0.0096(5) -0.0064(4) 0.0075(4)
Cl1 0.0573(8) 0.0515(9) 0.0563(10) -0.0181(7) -0.0118(7) 0.0087(6)
Cl2 0.0588(8) 0.0434(9) 0.0537(9) -0.0071(7) -0.0109(7) -0.0007(6)
Cl3 0.0624(9) 0.0507(10) 0.0684(11) 0.0013(8) -0.0195(8) -0.0079(7)
Cl4 0.0575(9) 0.0548(10) 0.1185(16) -0.0248(10) -0.0341(9) 0.0032(7)
Cl5 0.0531(8) 0.0648(10) 0.0524(10) -0.0151(8) 0.0052(7) 0.0028(7)
Cl6 0.0719(10) 0.0623(11) 0.0579(11) 0.0036(8) -0.0165(8) -0.0085(8)
Cl7 0.0473(8) 0.0472(9) 0.0672(11) -0.0151(8) -0.0059(7) 0.0050(6)
Cl8 0.0846(11) 0.0532(10) 0.0778(13) -0.0086(9) -0.0258(9) -0.0018(8)
N1 0.032(2) 0.042(3) 0.044(3) -0.008(2) -0.0071(18) -0.0027(18)
N2 0.040(2) 0.036(3) 0.048(3) -0.011(2) -0.001(2) 0.0039(18)
N3 0.039(2) 0.034(3) 0.050(3) -0.010(2) -0.004(2) -0.0033(19)
N4 0.046(3) 0.046(3) 0.043(3) -0.012(2) 0.002(2) -0.009(2)
N5 0.038(2) 0.029(2) 0.043(3) -0.010(2) -0.0022(19) 0.0003(17)
N6 0.036(2) 0.036(3) 0.038(3) -0.002(2) -0.0022(18) -0.0010(18)
N7 0.040(2) 0.035(2) 0.031(3) -0.0067(19) -0.0034(18) -0.0014(18)
N8 0.036(2) 0.032(2) 0.041(3) -0.004(2) 0.0002(18) -0.0033(17)
N9 0.038(2) 0.037(3) 0.035(3) -0.007(2) 0.0007(18) -0.0003(18)
N10 0.040(2) 0.037(3) 0.039(3) -0.010(2) -0.0030(19) 0.0025(18)
N11 0.036(2) 0.038(3) 0.036(3) -0.003(2) 0.0008(18) 0.0016(18)
N12 0.038(2) 0.035(3) 0.038(3) -0.012(2) 0.0037(19) -0.0009(18)
C1 0.045(3) 0.053(4) 0.054(4) -0.011(3) -0.009(3) -0.003(3)
C1S 0.089(6) 0.094(7) 0.115(8) -0.061(6) 0.013(5) -0.035(5)
C2 0.045(3) 0.046(4) 0.043(3) -0.004(3) 0.000(2) -0.001(2)
C2S 0.074(5) 0.104(8) 0.098(7) -0.043(6) 0.025(4) -0.037(5)
C3 0.040(3) 0.041(4) 0.064(4) -0.008(3) -0.014(3) 0.005(3)
C3S 0.062(5) 0.132(9) 0.122(9) -0.049(7) -0.009(5) -0.020(5)
C4 0.039(3) 0.035(3) 0.051(4) -0.004(3) -0.002(2) 0.002(2)
C4S 0.046(5) 0.245(17) 0.123(12) -0.096(11) 0.015(6) -0.039(8)
C5 0.055(3) 0.041(3) 0.060(4) -0.019(3) -0.013(3) 0.004(3)
C5S 0.109(9) 0.33(2) 0.057(7) -0.036(11) 0.000(6) -0.114(13)
C6 0.039(3) 0.033(3) 0.052(4) -0.007(3) -0.007(2) -0.003(2)
C6S 0.115(8) 0.160(12) 0.122(10) 0.019(9) -0.047(7) -0.080(8)
C7 0.036(3) 0.048(4) 0.055(4) -0.010(3) 0.006(2) -0.001(2)
C8 0.050(3) 0.054(4) 0.065(5) -0.001(3) 0.003(3) -0.012(3)
C9 0.048(3) 0.039(3) 0.079(5) -0.019(3) -0.001(3) -0.010(3)
C10 0.055(3) 0.044(4) 0.057(4) -0.021(3) -0.003(3) -0.003(3)
C11 0.045(3) 0.049(4) 0.036(3) -0.014(3) 0.000(2) -0.002(2)
C12 0.036(3) 0.039(3) 0.046(4) -0.010(3) -0.002(2) 0.004(2)
C13 0.036(3) 0.047(3) 0.046(4) -0.007(3) 0.000(2) -0.003(2)
C14 0.045(3) 0.060(4) 0.039(4) -0.003(3) -0.002(2) 0.004(3)
C15 0.058(3) 0.055(4) 0.042(4) -0.019(3) -0.012(3) 0.020(3)
C16 0.056(3) 0.040(4) 0.068(5) -0.021(3) -0.013(3) 0.004(3)
C17 0.052(3) 0.039(3) 0.044(4) -0.005(3) 0.000(3) 0.006(2)
C18 0.048(3) 0.037(3) 0.052(4) -0.019(3) -0.005(3) -0.001(2)
C19 0.050(3) 0.050(4) 0.040(4) -0.013(3) 0.002(3) -0.001(3)
C20 0.036(3) 0.049(4) 0.036(3) -0.016(3) 0.001(2) -0.002(2)
C21 0.042(3) 0.064(4) 0.048(4) -0.004(3) -0.003(3) -0.010(3)
C22 0.047(4) 0.099(6) 0.069(5) -0.019(4) -0.005(3) -0.011(3)
C23 0.067(5) 0.135(8) 0.052(5) -0.010(5) -0.009(4) -0.025(4)
C24 0.043(4) 0.154(9) 0.071(6) -0.008(5) -0.010(4) -0.021(4)
C25 0.045(4) 0.143(8) 0.082(6) -0.036(5) 0.001(4) -0.014(4)
C26 0.050(4) 0.116(7) 0.064(5) -0.017(4) 0.000(3) -0.017(4)
C27 0.042(3) 0.047(4) 0.038(3) -0.009(3) -0.002(2) -0.002(2)
C28 0.045(3) 0.044(4) 0.051(4) -0.018(3) -0.003(3) -0.002(2)
C29 0.060(4) 0.051(4) 0.040(4) -0.017(3) 0.006(3) -0.010(3)
C30 0.075(4) 0.041(4) 0.055(4) -0.010(3) -0.010(3) -0.003(3)
C31 0.057(4) 0.054(4) 0.058(4) -0.012(3) -0.021(3) -0.005(3)
C32 0.042(3) 0.055(4) 0.049(4) -0.017(3) 0.003(3) -0.006(3)
C33 0.061(4) 0.054(4) 0.058(4) -0.006(3) -0.002(3) -0.019(3)
C34 0.033(3) 0.039(3) 0.039(3) -0.004(3) -0.001(2) -0.006(2)
C35 0.032(3) 0.034(3) 0.043(3) -0.003(2) 0.004(2) 0.000(2)
C36 0.044(3) 0.036(3) 0.036(3) -0.007(2) -0.002(2) -0.005(2)
C37 0.044(3) 0.032(3) 0.032(3) -0.007(2) 0.001(2) -0.001(2)
C38 0.054(3) 0.035(3) 0.047(4) -0.002(3) -0.002(3) -0.007(2)
C39 0.060(4) 0.055(4) 0.048(4) 0.006(3) -0.001(3) 0.012(3)
C40 0.071(4) 0.034(3) 0.047(4) -0.002(3) 0.014(3) -0.003(3)
C41 0.047(3) 0.039(3) 0.062(4) -0.011(3) 0.010(3) -0.008(3)
C42 0.042(3) 0.040(3) 0.047(4) -0.008(3) -0.004(2) 0.001(2)
C43 0.042(3) 0.032(3) 0.054(4) -0.004(3) 0.002(3) -0.002(2)
C44 0.049(3) 0.045(4) 0.042(4) -0.001(3) 0.004(3) -0.002(2)
C45 0.075(4) 0.054(4) 0.043(4) 0.003(3) 0.011(3) 0.005(3)
C46 0.059(4) 0.055(4) 0.058(5) 0.005(3) 0.022(3) 0.010(3)
C47 0.045(3) 0.063(4) 0.073(5) 0.006(4) 0.008(3) 0.011(3)
C48 0.049(3) 0.050(4) 0.044(4) -0.003(3) 0.008(3) 0.003(3)
C49 0.048(3) 0.034(3) 0.049(4) -0.007(3) -0.002(2) -0.001(2)
C50 0.043(3) 0.046(4) 0.050(4) -0.003(3) -0.004(3) 0.004(2)
C51 0.043(3) 0.039(3) 0.037(3) -0.009(3) 0.002(2) 0.001(2)
C52 0.031(3) 0.049(4) 0.047(4) -0.009(3) 0.003(2) 0.003(2)
C53 0.036(3) 0.042(3) 0.038(3) -0.004(3) -0.001(2) -0.002(2)
C54 0.045(3) 0.046(4) 0.050(4) -0.004(3) 0.003(3) 0.002(2)
C55 0.038(3) 0.042(3) 0.035(3) -0.002(3) -0.004(2) 0.001(2)
C56 0.041(3) 0.031(3) 0.043(3) -0.007(2) -0.007(2) 0.001(2)
C57 0.045(3) 0.042(3) 0.050(4) -0.001(3) -0.002(3) -0.002(2)
C58 0.051(3) 0.055(4) 0.041(4) -0.008(3) 0.006(3) -0.004(3)
C59 0.045(3) 0.061(4) 0.049(4) -0.022(3) -0.005(3) -0.005(3)
C60 0.042(3) 0.038(3) 0.054(4) -0.009(3) 0.001(3) -0.005(2)
C61 0.032(3) 0.035(3) 0.054(4) -0.003(3) 0.003(2) -0.005(2)
C62 0.043(3) 0.047(4) 0.056(4) -0.013(3) 0.004(3) -0.009(3)
C63 0.074(4) 0.040(4) 0.083(6) -0.011(4) 0.016(4) -0.004(3)
C64 0.054(4) 0.051(4) 0.084(6) 0.017(4) 0.013(4) 0.009(3)
C65 0.047(3) 0.061(5) 0.065(5) 0.015(4) -0.004(3) -0.001(3)
C66 0.050(3) 0.050(4) 0.053(4) 0.001(3) 0.001(3) -0.008(3)
C67 0.040(3) 0.040(3) 0.040(3) -0.009(3) 0.002(2) 0.002(2)
C68 0.043(3) 0.036(3) 0.038(3) -0.006(2) 0.000(2) -0.003(2)
C69 0.031(3) 0.033(3) 0.047(3) -0.007(2) -0.004(2) 0.000(2)
C70 0.042(3) 0.047(4) 0.045(4) -0.011(3) -0.001(2) 0.005(2)
C71 0.048(3) 0.049(4) 0.071(5) -0.013(3) -0.021(3) 0.007(3)
C72 0.073(4) 0.039(4) 0.108(6) -0.020(4) -0.035(4) 0.015(3)
C73 0.056(4) 0.054(4) 0.078(5) -0.015(4) -0.021(3) 0.009(3)
C74 0.040(3) 0.071(5) 0.057(4) -0.017(3) -0.014(3) 0.006(3)
C75 0.046(3) 0.060(4) 0.046(4) -0.010(3) 0.001(3) -0.006(3)
C76 0.041(3) 0.032(3) 0.038(3) -0.004(2) 0.000(2) 0.003(2)
C77 0.043(3) 0.027(3) 0.044(3) -0.004(2) 0.000(2) -0.001(2)
C78 0.053(3) 0.040(3) 0.039(3) -0.006(3) -0.007(2) -0.010(2)
C79 0.055(3) 0.046(4) 0.049(4) -0.011(3) 0.003(3) 0.002(3)
C80 0.045(3) 0.050(4) 0.055(4) -0.018(3) -0.002(3) 0.002(3)
C81 0.038(3) 0.041(3) 0.049(4) -0.012(3) -0.008(2) -0.001(2)
C82 0.064(4) 0.051(4) 0.046(4) -0.013(3) -0.008(3) 0.005(3)
C83 0.035(3) 0.039(3) 0.044(3) -0.006(3) 0.000(2) -0.001(2)
C84 0.040(3) 0.032(3) 0.044(3) -0.008(2) -0.001(2) -0.003(2)
C85 0.035(3) 0.029(3) 0.042(3) -0.002(2) 0.002(2) 0.000(2)
C86 0.043(3) 0.049(4) 0.030(3) -0.006(3) 0.004(2) -0.009(2)
C87 0.044(3) 0.048(4) 0.038(3) -0.004(3) 0.001(2) -0.004(2)
C88 0.053(3) 0.053(4) 0.048(4) -0.007(3) 0.000(3) -0.018(3)
C89 0.036(3) 0.086(5) 0.046(4) -0.007(3) 0.007(3) -0.007(3)
C90 0.048(3) 0.063(5) 0.062(4) -0.007(3) 0.008(3) 0.005(3)
C91 0.045(3) 0.045(4) 0.058(4) -0.012(3) 0.013(3) -0.006(3)
C92 0.047(3) 0.037(3) 0.032(3) -0.001(2) 0.004(2) -0.009(2)
C93 0.050(3) 0.041(3) 0.046(4) -0.006(3) 0.000(3) -0.011(2)
C94 0.059(4) 0.056(4) 0.052(4) -0.002(3) -0.004(3) -0.016(3)
C95 0.072(4) 0.062(4) 0.046(4) -0.006(3) -0.002(3) -0.035(3)
C96 0.062(4) 0.052(4) 0.043(4) -0.012(3) 0.018(3) -0.010(3)
C97 0.058(3) 0.046(4) 0.035(3) -0.006(3) 0.006(3) -0.011(3)
C98 0.048(3) 0.049(4) 0.047(4) -0.014(3) 0.001(3) -0.003(3)

loop_
_atom_type_symbol
_atom_type_description
_atom_type_scat_dispersion_real
_atom_type_scat_dispersion_imag
_atom_type_scat_source
C C 0.0033 0.0016 'International Tables Vol C Tables 4.2.6.8 and 6.1.1.4'
H H 0.0000 0.0000 'International Tables Vol C Tables 4.2.6.8 and 6.1.1.4'
N N 0.0061 0.0033 'International Tables Vol C Tables 4.2.6.8 and 6.1.1.4'
Cl Cl 0.1484 0.1585 'International Tables Vol C Tables 4.2.6.8 and 6.1.1.4'
Cu Cu 0.3201 1.2651 'International Tables Vol C Tables 4.2.6.8 and 6.1.1.4'
Pd Pd -0.9988 1.0072 'International Tables Vol C Tables 4.2.6.8 and 6.1.1.4'

loop_
_geom_angle_atom_site_label_1
_geom_angle_atom_site_label_2
_geom_angle_atom_site_label_3
_geom_angle
_geom_angle_site_symmetry_1
_geom_angle_site_symmetry_3
N2 Pd1 N1 90.00(17) . .
N2 Pd1 N5 175.55(18) . .
N1 Pd1 N5 93.45(16) . .
N2 Pd1 N3 91.84(17) . .
N1 Pd1 N3 171.59(17) . .
N5 Pd1 N3 85.15(16) . .
N8 Pd2 N7 88.63(16) . .
N8 Pd2 N9 87.16(16) . .
N7 Pd2 N9 169.39(17) . .
N8 Pd2 N11 170.24(16) . .
N7 Pd2 N11 96.34(16) . .
N9 Pd2 N11 89.31(16) . .
C3 Cu1 Cl1 117.16(18) . .
C3 Cu1 Cl2 116.35(18) . .
Cl1 Cu1 Cl2 125.75(7) . .
C3 Cu1 Cu2 112.84(17) . .
Cl1 Cu1 Cu2 51.99(5) . .
Cl2 Cu1 Cu2 112.09(5) . .
C3 Cu1 Cu3 111.75(17) . .
Cl1 Cu1 Cu3 113.46(6) . .
Cl2 Cu1 Cu3 50.90(4) . .
Cu2 Cu1 Cu3 69.17(4) . .
Cl3 Cu2 Cl4 131.61(7) . .
Cl3 Cu2 Cl1 118.57(6) . .
Cl4 Cu2 Cl1 108.11(7) . .
Cl3 Cu2 Cu1 93.96(6) . .
Cl4 Cu2 Cu1 127.28(7) . .
Cl1 Cu2 Cu1 50.09(5) . .
Cl3 Cu2 Cu3 97.57(6) . 2_746
Cl4 Cu2 Cu3 49.19(5) . 2_746
Cl1 Cu2 Cu3 137.42(5) . 2_746
Cu1 Cu2 Cu3 109.87(4) . 2_746
Cl4 Cu3 Cl3 126.70(8) 2_746 .
Cl4 Cu3 Cl2 115.25(7) 2_746 .
Cl3 Cu3 Cl2 116.38(7) . .
Cl4 Cu3 Cu1 132.80(7) 2_746 .
Cl3 Cu3 Cu1 91.91(6) . .
Cl2 Cu3 Cu1 49.39(5) . .
Cl4 Cu3 Cu2 48.97(5) 2_746 2_746
Cl3 Cu3 Cu2 96.17(6) . 2_746
Cl2 Cu3 Cu2 138.54(5) . 2_746
Cu1 Cu3 Cu2 108.44(4) . 2_746
C52 Cu4 Cl5 107.73(15) . .
C52 Cu4 Cl6 116.75(16) . .
Cl5 Cu4 Cl6 112.86(7) . .
C52 Cu4 Cl7 116.14(15) . .
Cl5 Cu4 Cl7 104.27(6) . .
Cl6 Cu4 Cl7 98.38(7) . .
C52 Cu4 Cu6 113.35(15) . .
Cl5 Cu4 Cu6 51.11(5) . .
Cl6 Cu4 Cu6 129.83(6) . .
Cl7 Cu4 Cu6 55.72(5) . .
C52 Cu4 Cu5 152.05(15) . .
Cl5 Cu4 Cu5 99.81(6) . .
Cl6 Cu4 Cu5 44.72(5) . .
Cl7 Cu4 Cu5 59.57(5) . .
Cu6 Cu4 Cu5 87.58(4) . .
Cl6 Cu5 Cl8 166.32(8) . .
Cl6 Cu5 Cl7 94.79(7) . .
Cl8 Cu5 Cl7 98.74(7) . .
Cl6 Cu5 Cu4 51.01(5) . .
Cl8 Cu5 Cu4 141.95(6) . .
Cl7 Cu5 Cu4 49.47(4) . .
Cl5 Cu6 Cl8 124.98(7) . 2
Cl5 Cu6 Cl7 104.64(6) . .
Cl8 Cu6 Cl7 112.41(7) 2 .
Cl5 Cu6 Cl7 114.78(7) . 2
Cl8 Cu6 Cl7 101.21(7) 2 2
Cl7 Cu6 Cl7 94.97(6) . 2
Cl5 Cu6 Cu4 53.20(5) . .
Cl8 Cu6 Cu4 127.64(6) 2 .
Cl7 Cu6 Cu4 54.04(4) . .
Cl7 Cu6 Cu4 128.08(6) 2 .
Cu1 Cl1 Cu2 77.92(6) . .
Cu1 Cl2 Cu3 79.72(6) . .
Cu2 Cl3 Cu3 94.15(7) . .
Cu2 Cl4 Cu3 81.85(7) . 2_746
Cu6 Cl5 Cu4 75.69(5) . .
Cu5 Cl6 Cu4 84.27(7) . .
Cu4 Cl7 Cu6 70.24(5) . .
Cu4 Cl7 Cu6 128.95(7) . 2
Cu6 Cl7 Cu6 85.03(6) . 2
Cu4 Cl7 Cu5 70.96(5) . .
Cu6 Cl7 Cu5 101.14(6) . .
Cu6 Cl7 Cu5 71.15(5) 2 .
Cu5 Cl8 Cu6 86.61(7) . 2
C2 N1 C6 121.3(4) . .
C2 N1 Pd1 121.7(4) . .
C6 N1 Pd1 116.7(3) . .
C4 N2 C12 120.2(4) . .
C4 N2 Pd1 122.7(4) . .
C12 N2 Pd1 117.1(3) . .
C18 N3 C20 107.4(4) . .
C18 N3 Pd1 117.6(4) . .
C20 N3 Pd1 131.8(4) . .
C18 N4 C19 107.9(5) . .
C18 N4 C33 124.3(5) . .
C19 N4 C33 127.7(5) . .
C34 N5 C35 107.2(4) . .
C34 N5 Pd1 122.9(3) . .
C35 N5 Pd1 128.7(3) . .
C34 N6 C36 107.2(4) . .
C34 N6 C49 125.0(4) . .
C36 N6 C49 127.8(4) . .
C51 N7 C55 117.6(4) . .
C51 N7 Pd2 123.1(3) . .
C55 N7 Pd2 119.0(3) . .
C53 N8 C61 120.7(4) . .
C53 N8 Pd2 125.4(4) . .
C61 N8 Pd2 113.1(3) . .
C67 N9 C69 106.7(4) . .
C67 N9 Pd2 115.2(3) . .
C69 N9 Pd2 138.1(4) . .
C67 N10 C68 107.2(4) . .
C67 N10 C82 122.8(4) . .
C68 N10 C82 129.9(4) . .
C83 N11 C85 106.7(4) . .
C83 N11 Pd2 118.0(3) . .
C85 N11 Pd2 132.2(4) . .
C83 N12 C84 107.0(4) . .
C83 N12 C98 124.5(4) . .
C84 N12 C98 128.4(4) . .
C6S C1S C2S 120.1(10) . .
N1 C2 C3 123.4(5) . .
N1 C2 C1 119.9(5) . .
C3 C2 C1 116.7(5) . .
C3S C2S C1S 121.3(9) . .
C4 C3 C2 124.8(5) . .
C4 C3 Cu1 100.4(4) . .
C2 C3 Cu1 100.1(4) . .
C4S C3S C2S 119.0(12) . .
N2 C4 C3 122.9(5) . .
N2 C4 C5 120.3(5) . .
C3 C4 C5 116.7(5) . .
C3S C4S C5S 123.6(14) . .
C4S C5S C6S 116.2(12) . .
C7 C6 C11 119.3(5) . .
C7 C6 N1 119.6(5) . .
C11 C6 N1 120.9(5) . .
C1S C6S C5S 119.9(13) . .
C6 C7 C8 120.4(5) . .
C7 C8 C9 120.3(6) . .
C10 C9 C8 119.0(6) . .
C9 C10 C11 121.7(6) . .
C10 C11 C6 119.2(5) . .
C17 C12 C13 119.0(5) . .
C17 C12 N2 120.8(5) . .
C13 C12 N2 120.2(5) . .
C14 C13 C12 120.6(5) . .
C13 C14 C15 119.6(5) . .
C16 C15 C14 119.7(6) . .
C15 C16 C17 120.5(6) . .
C12 C17 C16 120.5(6) . .
N3 C18 N4 110.5(5) . .
C20 C19 N4 106.9(5) . .
C20 C19 C21 129.8(6) . .
N4 C19 C21 123.3(5) . .
C19 C20 N3 107.3(5) . .
C19 C20 C27 129.5(5) . .
N3 C20 C27 123.3(4) . .
C22 C21 C26 117.8(6) . .
C22 C21 C19 119.4(5) . .
C26 C21 C19 122.7(6) . .
C21 C22 C23 122.1(6) . .
C24 C23 C22 118.2(7) . .
C25 C24 C23 120.3(6) . .
C24 C25 C26 120.8(7) . .
C21 C26 C25 120.7(7) . .
C32 C27 C28 118.0(5) . .
C32 C27 C20 121.2(5) . .
C28 C27 C20 120.9(5) . .
C29 C28 C27 121.0(5) . .
C28 C29 C30 120.1(5) . .
C31 C30 C29 120.1(6) . .
C30 C31 C32 119.8(6) . .
C27 C32 C31 121.0(5) . .
N5 C34 N6 111.1(4) . .
C36 C35 N5 107.0(4) . .
C36 C35 C37 129.1(4) . .
N5 C35 C37 123.6(4) . .
N6 C36 C35 107.4(4) . .
N6 C36 C43 123.5(5) . .
C35 C36 C43 128.8(5) . .
C38 C37 C42 119.0(5) . .
C38 C37 C35 121.2(4) . .
C42 C37 C35 119.7(5) . .
C39 C38 C37 120.2(5) . .
C40 C39 C38 120.8(5) . .
C39 C40 C41 119.5(5) . .
C40 C41 C42 120.8(5) . .
C41 C42 C37 119.7(5) . .
C44 C43 C48 120.0(5) . .
C44 C43 C36 120.8(5) . .
C48 C43 C36 119.2(5) . .
C43 C44 C45 120.3(5) . .
C46 C45 C44 119.0(6) . .
C45 C46 C47 121.9(6) . .
C46 C47 C48 118.4(6) . .
C43 C48 C47 120.4(6) . .
N7 C51 C52 123.5(5) . .
N7 C51 C50 119.8(5) . .
C52 C51 C50 116.6(4) . .
C51 C52 C53 124.8(5) . .
C51 C52 Cu4 102.4(4) . .
C53 C52 Cu4 108.5(4) . .
N8 C53 C52 121.9(5) . .
N8 C53 C54 120.5(5) . .
C52 C53 C54 117.4(4) . .
C60 C55 C56 119.8(5) . .
C60 C55 N7 121.3(5) . .
C56 C55 N7 118.8(5) . .
C57 C56 C55 119.8(5) . .
C56 C57 C58 120.4(5) . .
C57 C58 C59 119.4(6) . .
C58 C59 C60 119.4(5) . .
C55 C60 C59 121.0(5) . .
C62 C61 C66 119.5(5) . .
C62 C61 N8 118.1(5) . .
C66 C61 N8 122.2(5) . .
C61 C62 C63 120.3(6) . .
C64 C63 C62 119.2(7) . .
C65 C64 C63 121.2(6) . .
C64 C65 C66 120.1(7) . .
C65 C66 C61 119.6(6) . .
N9 C67 N10 111.1(4) . .
C69 C68 N10 107.0(4) . .
C69 C68 C70 130.8(5) . .
N10 C68 C70 121.4(5) . .
C68 C69 N9 107.9(5) . .
C68 C69 C76 127.7(4) . .
N9 C69 C76 124.0(5) . .
C75 C70 C71 119.8(5) . .
C75 C70 C68 123.0(5) . .
C71 C70 C68 117.2(5) . .
C70 C71 C72 120.2(5) . .
C73 C72 C71 119.1(6) . .
C74 C73 C72 121.6(6) . .
C73 C74 C75 119.8(6) . .
C70 C75 C74 119.5(6) . .
C81 C76 C77 118.3(5) . .
C81 C76 C69 120.0(5) . .
C77 C76 C69 121.7(4) . .
C78 C77 C76 120.2(5) . .
C79 C78 C77 120.5(5) . .
C78 C79 C80 119.4(5) . .
C81 C80 C79 120.4(5) . .
C80 C81 C76 121.1(5) . .
N11 C83 N12 112.1(4) . .
C85 C84 N12 107.0(4) . .
C85 C84 C86 130.1(5) . .
N12 C84 C86 122.9(5) . .
C84 C85 N11 107.1(5) . .
C84 C85 C92 127.4(4) . .
N11 C85 C92 125.2(4) . .
C87 C86 C91 119.2(5) . .
C87 C86 C84 119.7(5) . .
C91 C86 C84 121.0(5) . .
C86 C87 C88 120.7(5) . .
C89 C88 C87 119.9(6) . .
C90 C89 C88 120.4(5) . .
C89 C90 C91 120.7(6) . .
C90 C91 C86 119.1(5) . .
C97 C92 C93 118.1(5) . .
C97 C92 C85 121.9(5) . .
C93 C92 C85 119.9(5) . .
C94 C93 C92 120.5(6) . .
C95 C94 C93 120.6(6) . .
C96 C95 C94 119.5(6) . .
C95 C96 C97 120.9(6) . .
C92 C97 C96 120.3(5) . .

loop_
_geom_bond_atom_site_label_1
_geom_bond_atom_site_label_2
_geom_bond_distance
_geom_bond_site_symmetry_2
Pd1 N2 2.016(4) .
Pd1 N1 2.029(4) .
Pd1 N5 2.050(4) .
Pd1 N3 2.051(4) .
Pd2 N8 2.018(4) .
Pd2 N7 2.024(4) .
Pd2 N9 2.044(4) .
Pd2 N11 2.087(4) .
Cu1 C3 2.123(7) .
Cu1 Cl1 2.2425(18) .
Cu1 Cl2 2.2464(17) .
Cu1 Cu2 2.8589(13) .
Cu1 Cu3 2.9117(13) .
Cu2 Cl3 2.2217(18) .
Cu2 Cl4 2.2384(18) .
Cu2 Cl1 2.3036(17) .
Cu2 Cu3 2.9375(12) 2_746
Cu3 Cl4 2.246(2) 2_746
Cu3 Cl3 2.252(2) .
Cu3 Cl2 2.2965(17) .
Cu3 Cu2 2.9375(12) 2_746
Cu4 C52 2.197(6) .
Cu4 Cl5 2.3384(18) .
Cu4 Cl6 2.3647(19) .
Cu4 Cl7 2.4337(16) .
Cu4 Cu6 2.8299(14) .
Cu4 Cu5 3.0270(14) .
Cu5 Cl6 2.1405(19) .
Cu5 Cl8 2.1441(19) .
Cu5 Cl7 2.7611(19) .
Cu6 Cl5 2.2733(17) .
Cu6 Cl8 2.333(2) 2
Cu6 Cl7 2.4846(19) .
Cu6 Cl7 2.5103(19) 2
Cl4 Cu3 2.246(2) 2_746
Cl7 Cu6 2.5103(19) 2
Cl8 Cu6 2.333(2) 2
N1 C2 1.309(6) .
N1 C6 1.422(7) .
N2 C4 1.310(6) .
N2 C12 1.435(7) .
N3 C18 1.325(7) .
N3 C20 1.394(6) .
N4 C18 1.342(6) .
N4 C19 1.380(7) .
N4 C33 1.459(7) .
N5 C34 1.306(6) .
N5 C35 1.396(6) .
N6 C34 1.354(6) .
N6 C36 1.363(6) .
N6 C49 1.460(6) .
N7 C51 1.327(6) .
N7 C55 1.427(6) .
N8 C53 1.301(6) .
N8 C61 1.435(6) .
N9 C67 1.321(7) .
N9 C69 1.396(6) .
N10 C67 1.343(6) .
N10 C68 1.385(6) .
N10 C82 1.459(7) .
N11 C83 1.310(7) .
N11 C85 1.400(6) .
N12 C83 1.331(6) .
N12 C84 1.383(6) .
N12 C98 1.459(7) .
C1 C2 1.512(7) .
C1S C6S 1.349(14) .
C1S C2S 1.364(12) .
C2 C3 1.424(8) .
C2S C3S 1.345(11) .
C3 C4 1.408(8) .
C3S C4S 1.324(15) .
C4 C5 1.515(7) .
C4S C5S 1.376(19) .
C5S C6S 1.415(18) .
C6 C7 1.377(7) .
C6 C11 1.394(7) .
C7 C8 1.380(8) .
C8 C9 1.383(8) .
C9 C10 1.363(8) .
C10 C11 1.378(8) .
C12 C17 1.371(7) .
C12 C13 1.382(7) .
C13 C14 1.377(8) .
C14 C15 1.392(8) .
C15 C16 1.356(8) .
C16 C17 1.383(8) .
C19 C20 1.377(7) .
C19 C21 1.481(7) .
C20 C27 1.453(8) .
C21 C22 1.363(9) .
C21 C26 1.372(8) .
C22 C23 1.389(9) .
C23 C24 1.383(9) .
C24 C25 1.338(10) .
C25 C26 1.382(9) .
C27 C32 1.390(7) .
C27 C28 1.403(7) .
C28 C29 1.380(8) .
C29 C30 1.393(8) .
C30 C31 1.369(8) .
C31 C32 1.405(8) .
C35 C36 1.377(7) .
C35 C37 1.470(7) .
C36 C43 1.495(7) .
C37 C38 1.390(7) .
C37 C42 1.403(7) .
C38 C39 1.378(8) .
C39 C40 1.377(8) .
C40 C41 1.379(8) .
C41 C42 1.382(8) .
C43 C44 1.369(8) .
C43 C48 1.383(7) .
C44 C45 1.390(8) .
C45 C46 1.366(8) .
C46 C47 1.379(9) .
C47 C48 1.389(7) .
C50 C51 1.509(7) .
C51 C52 1.401(7) .
C52 C53 1.428(7) .
C53 C54 1.508(7) .
C55 C60 1.365(7) .
C55 C56 1.389(7) .
C56 C57 1.387(7) .
C57 C58 1.389(8) .
C58 C59 1.390(8) .
C59 C60 1.395(8) .
C61 C62 1.378(8) .
C61 C66 1.392(8) .
C62 C63 1.393(8) .
C63 C64 1.368(10) .
C64 C65 1.365(9) .
C65 C66 1.386(8) .
C68 C69 1.363(7) .
C68 C70 1.495(7) .
C69 C76 1.477(7) .
C70 C75 1.384(7) .
C70 C71 1.386(8) .
C71 C72 1.396(8) .
C72 C73 1.374(8) .
C73 C74 1.360(9) .
C74 C75 1.406(8) .
C76 C81 1.391(7) .
C76 C77 1.408(7) .
C77 C78 1.384(7) .
C78 C79 1.378(7) .
C79 C80 1.393(8) .
C80 C81 1.370(8) .
C84 C85 1.374(7) .
C84 C86 1.490(7) .
C85 C92 1.460(7) .
C86 C87 1.382(7) .
C86 C91 1.414(7) .
C87 C88 1.383(7) .
C88 C89 1.378(8) .
C89 C90 1.372(9) .
C90 C91 1.389(7) .
C92 C97 1.388(7) .
C92 C93 1.404(7) .
C93 C94 1.382(8) .
C94 C95 1.380(9) .
C95 C96 1.362(8) .
C96 C97 1.399(8) .
